data_7202368
loop_
_publ_author_name
'Du, Jian-Long'
'Hu, Tong-Liang'
'Zhang, Shu-Ming'
'Zeng, Yong-Fei'
'Bu, Xian-He'

_publ_section_title
;
 Tuning silver(I) coordination architectures by ligands design: from
 dinuclear, trinuclear, to 1D and 3D frameworks
;
_journal_issue 12
_journal_name_full CrystEngComm
_journal_page_first 1866
_journal_paper_doi 10.1039/b810773d
_journal_volume 10
_journal_year 2008
_chemical_formula_moiety 'C56 H44 Ag2 N12, 2(N O3), H2 O'
_chemical_formula_sum 'C56 H46 Ag2 N14 O7'
_chemical_formula_weight 1242.81
_chemical_name_systematic
;
?
;
_space_group_IT_number 2
_symmetry_cell_setting triclinic
_symmetry_space_group_name_Hall '-P 1'
_symmetry_space_group_name_H-M 'P -1'
_atom_sites_solution_hydrogens geom
_atom_sites_solution_primary direct
_atom_sites_solution_secondary difmap
_audit_creation_method SHELXL-97
_cell_angle_alpha 72.81(3)
_cell_angle_beta 71.67(3)
_cell_angle_gamma 75.76(3)
_cell_formula_units_Z 2
_cell_length_a 11.825(2)
_cell_length_b 13.982(3)
_cell_length_c 17.485(4)
_cell_measurement_reflns_used 20799
_cell_measurement_temperature 293(2)
_cell_measurement_theta_max 27.6
_cell_measurement_theta_min 3.1
_cell_volume 2584.1(11)
_computing_structure_refinement 'SHELXL-97 (Sheldrick, 1997)'
_computing_structure_solution 'SHELXS-97 (Sheldrick, 1990)'
_diffrn_ambient_temperature 293(2)
_diffrn_measured_fraction_theta_full 0.997
_diffrn_measured_fraction_theta_max 0.997
_diffrn_radiation_monochromator graphite
_diffrn_radiation_source 'fine-focus sealed tube'
_diffrn_radiation_type MoK\a
_diffrn_radiation_wavelength 0.71073
_diffrn_reflns_av_R_equivalents 0.0395
_diffrn_reflns_av_sigmaI/netI 0.0500
_diffrn_reflns_limit_h_max 14
_diffrn_reflns_limit_h_min -14
_diffrn_reflns_limit_k_max 16
_diffrn_reflns_limit_k_min -16
_diffrn_reflns_limit_l_max 20
_diffrn_reflns_limit_l_min -20
_diffrn_reflns_number 22375
_diffrn_reflns_theta_full 25.01
_diffrn_reflns_theta_max 25.01
_diffrn_reflns_theta_min 3.05
_exptl_absorpt_coefficient_mu 0.828
_exptl_absorpt_correction_T_max 0.9145
_exptl_absorpt_correction_T_min 0.8859
_exptl_absorpt_correction_type multi-scan
_exptl_absorpt_process_details SADABS
_exptl_crystal_colour colorless
_exptl_crystal_density_diffrn 1.595
_exptl_crystal_density_method 'not measured'
_exptl_crystal_description needle
_exptl_crystal_F_000 1256
_exptl_crystal_size_max 0.15
_exptl_crystal_size_mid 0.13
_exptl_crystal_size_min 0.11
_refine_diff_density_max 0.877
_refine_diff_density_min -0.504
_refine_diff_density_rms 0.064
_refine_ls_extinction_method none
_refine_ls_goodness_of_fit_ref 1.017
_refine_ls_hydrogen_treatment constr
_refine_ls_matrix_type full
_refine_ls_number_parameters 712
_refine_ls_number_reflns 9079
_refine_ls_number_restraints 0
_refine_ls_restrained_S_all 1.017
_refine_ls_R_factor_all 0.0928
_refine_ls_R_factor_gt 0.0582
_refine_ls_shift/su_max 0.000
_refine_ls_shift/su_mean 0.000
_refine_ls_structure_factor_coef Fsqd
_refine_ls_weighting_details 'calc w=1/[\s^2^(Fo^2^)+(0.0615P)^2^+2.5926P] where P=(Fo^2^+2Fc^2^)/3'
_refine_ls_weighting_scheme calc
_refine_ls_wR_factor_gt 0.1294
_refine_ls_wR_factor_ref 0.1448
_reflns_number_gt 6101
_reflns_number_total 9079
_reflns_threshold_expression >2sigma(I)
_cod_data_source_file b810773d.txt
_cod_data_source_block 5
_cod_depositor_comments
;
The following automatic conversions were performed:
'_symmetry_cell_setting' value 'Triclinic' changed to 'triclinic'
according to '/home/saulius/struct/CIF-dictionaries/cif_core.dic'
dictionary named 'cif_core.dic' version 2.4.1 from 2010-06-29.

Automatic conversion script
Id: cif_fix_enum 1527 2010-12-29 10:47:43Z saulius 
;
_cod_database_code 7202368

loop_
_symmetry_equiv_pos_as_xyz
'x, y, z'
'-x, -y, -z'

loop_
_atom_site_label
_atom_site_type_symbol
_atom_site_fract_x
_atom_site_fract_y
_atom_site_fract_z
_atom_site_U_iso_or_equiv
_atom_site_adp_type
_atom_site_occupancy
_atom_site_symmetry_multiplicity
_atom_site_calc_flag
_atom_site_refinement_flags
_atom_site_disorder_assembly
_atom_site_disorder_group
Ag1 Ag 0.28348(4) 0.45473(4) 0.03650(3) 0.07318(18) Uani 1 1 d . . .
Ag2 Ag 0.32894(4) -0.00640(4) 0.42009(3) 0.0897(2) Uani 1 1 d . . .
C1 C 0.2137(5) 0.4575(4) -0.1291(3) 0.0603(13) Uani 1 1 d . . .
H1 H 0.2726 0.4985 -0.1552 0.072 Uiso 1 1 calc R . .
C2 C 0.1628(5) 0.4298(4) -0.1779(3) 0.0600(13) Uani 1 1 d . . .
H2 H 0.1866 0.4519 -0.2353 0.072 Uiso 1 1 calc R . .
C3 C 0.0772(5) 0.3696(4) -0.1412(3) 0.0668(15) Uani 1 1 d . . .
H3 H 0.0431 0.3478 -0.1729 0.080 Uiso 1 1 calc R . .
C4 C 0.0417(5) 0.3415(4) -0.0557(3) 0.0602(13) Uani 1 1 d . . .
H4 H -0.0183 0.3015 -0.0294 0.072 Uiso 1 1 calc R . .
C5 C 0.0948(4) 0.3723(3) -0.0090(3) 0.0475(11) Uani 1 1 d . . .
C6 C 0.0564(4) 0.3472(3) 0.0815(3) 0.0480(11) Uani 1 1 d . . .
C7 C -0.0253(5) 0.2838(4) 0.1356(3) 0.0615(14) Uani 1 1 d . . .
H7 H -0.0659 0.2449 0.1219 0.074 Uiso 1 1 calc R . .
C8 C -0.0322(5) 0.2918(4) 0.2129(3) 0.0631(14) Uani 1 1 d . . .
H8 H -0.0799 0.2593 0.2627 0.076 Uiso 1 1 calc R . .
C9 C 0.0622(5) 0.3897(4) 0.2684(3) 0.0623(14) Uani 1 1 d . . .
H9A H -0.0039 0.3771 0.3178 0.075 Uiso 1 1 calc R . .
H9B H 0.0602 0.4626 0.2501 0.075 Uiso 1 1 calc R . .
C10 C 0.1801(4) 0.3404(3) 0.2913(3) 0.0473(11) Uani 1 1 d . . .
C11 C 0.2580(4) 0.2657(3) 0.2579(3) 0.0489(11) Uani 1 1 d . . .
H11 H 0.2394 0.2440 0.2186 0.059 Uiso 1 1 calc R . .
C12 C 0.3665(4) 0.2196(4) 0.2809(3) 0.0532(12) Uani 1 1 d . . .
H12 H 0.4175 0.1680 0.2570 0.064 Uiso 1 1 calc R . .
C13 C 0.3975(4) 0.2501(4) 0.3378(3) 0.0545(12) Uani 1 1 d . . .
C14 C 0.3194(5) 0.3299(4) 0.3734(3) 0.0548(13) Uani 1 1 d . . .
C15 C 0.3485(6) 0.3679(4) 0.4315(3) 0.0742(16) Uani 1 1 d . . .
H15 H 0.4205 0.3400 0.4467 0.089 Uiso 1 1 calc R . .
C16 C 0.2713(7) 0.4449(5) 0.4649(4) 0.0848(19) Uani 1 1 d . . .
H16 H 0.2917 0.4695 0.5019 0.102 Uiso 1 1 calc R . .
C17 C 0.1640(7) 0.4856(5) 0.4437(4) 0.0852(19) Uani 1 1 d . . .
H17 H 0.1119 0.5371 0.4673 0.102 Uiso 1 1 calc R . .
C18 C 0.1325(6) 0.4523(4) 0.3891(3) 0.0689(15) Uani 1 1 d . . .
H18 H 0.0590 0.4814 0.3763 0.083 Uiso 1 1 calc R . .
C19 C 0.2087(5) 0.3744(3) 0.3512(3) 0.0516(12) Uani 1 1 d . . .
C20 C 0.5122(5) 0.2011(4) 0.3650(4) 0.0778(17) Uani 1 1 d . . .
H20A H 0.5670 0.2499 0.3443 0.093 Uiso 1 1 calc R . .
H20B H 0.4924 0.1851 0.4251 0.093 Uiso 1 1 calc R . .
C21 C 0.6814(6) 0.0912(6) 0.2824(4) 0.0838(19) Uani 1 1 d . . .
H21 H 0.7319 0.1383 0.2513 0.101 Uiso 1 1 calc R . .
C22 C 0.7023(6) -0.0079(6) 0.2804(4) 0.0858(19) Uani 1 1 d . . .
H22 H 0.7696 -0.0419 0.2484 0.103 Uiso 1 1 calc R . .
C23 C 0.6034(5) -0.0481(4) 0.3358(3) 0.0615(14) Uani 1 1 d . . .
C24 C 0.5720(5) -0.1501(4) 0.3594(3) 0.0623(14) Uani 1 1 d . . .
C25 C 0.6578(6) -0.2334(5) 0.3378(4) 0.0834(19) Uani 1 1 d . . .
H25 H 0.7370 -0.2258 0.3086 0.100 Uiso 1 1 calc R . .
C26 C 0.6217(9) -0.3277(5) 0.3611(4) 0.103(3) Uani 1 1 d . . .
H26 H 0.6764 -0.3843 0.3474 0.123 Uiso 1 1 calc R . .
C27 C 0.5035(9) -0.3361(6) 0.4048(5) 0.099(2) Uani 1 1 d . . .
H27 H 0.4771 -0.3982 0.4202 0.119 Uiso 1 1 calc R . .
C28 C 0.4259(6) -0.2514(5) 0.4249(4) 0.0814(18) Uani 1 1 d . . .
H28 H 0.3471 -0.2579 0.4558 0.098 Uiso 1 1 calc R . .
C29 C 0.1656(6) 0.1475(5) 0.5325(4) 0.0779(17) Uani 1 1 d . . .
H29 H 0.2352 0.1368 0.5502 0.093 Uiso 1 1 calc R . .
C30 C 0.0667(7) 0.2137(5) 0.5650(4) 0.0853(19) Uani 1 1 d . . .
H30 H 0.0684 0.2450 0.6046 0.102 Uiso 1 1 calc R . .
C31 C -0.0332(7) 0.2317(5) 0.5369(4) 0.0866(19) Uani 1 1 d . . .
H31 H -0.1013 0.2761 0.5572 0.104 Uiso 1 1 calc R . .
C32 C -0.0341(5) 0.1840(4) 0.4780(3) 0.0690(15) Uani 1 1 d . . .
H32 H -0.1022 0.1960 0.4585 0.083 Uiso 1 1 calc R . .
C33 C 0.0682(5) 0.1181(4) 0.4487(3) 0.0542(12) Uani 1 1 d . . .
C34 C 0.0730(4) 0.0669(3) 0.3851(3) 0.0469(11) Uani 1 1 d . . .
C35 C -0.0200(5) 0.0598(4) 0.3546(3) 0.0590(13) Uani 1 1 d . . .
H35 H -0.1015 0.0870 0.3705 0.071 Uiso 1 1 calc R . .
C36 C 0.0350(5) 0.0041(4) 0.2962(3) 0.0669(15) Uani 1 1 d . . .
H36 H -0.0027 -0.0134 0.2641 0.080 Uiso 1 1 calc R . .
C37 C 0.2510(5) -0.0751(4) 0.2392(3) 0.0621(14) Uani 1 1 d . . .
H37A H 0.2173 -0.1116 0.2146 0.074 Uiso 1 1 calc R . .
H37B H 0.3016 -0.1246 0.2718 0.074 Uiso 1 1 calc R . .
C38 C 0.3282(5) -0.0044(3) 0.1706(3) 0.0496(11) Uani 1 1 d . . .
C39 C 0.2741(5) 0.0892(4) 0.1359(3) 0.0659(14) Uani 1 1 d . . .
H39 H 0.1906 0.1074 0.1524 0.079 Uiso 1 1 calc R . .
C40 C 0.3439(5) 0.1586(4) 0.0752(3) 0.0659(14) Uani 1 1 d . . .
H40 H 0.3047 0.2218 0.0520 0.079 Uiso 1 1 calc R . .
C41 C 0.4676(5) 0.1363(3) 0.0488(3) 0.0498(12) Uani 1 1 d . . .
C42 C 0.5244(5) 0.0390(4) 0.0823(3) 0.0566(13) Uani 1 1 d . . .
C43 C 0.6518(5) 0.0065(5) 0.0539(4) 0.0744(16) Uani 1 1 d . . .
H43 H 0.6989 0.0531 0.0159 0.089 Uiso 1 1 calc R . .
C44 C 0.7072(6) -0.0915(5) 0.0810(4) 0.0832(18) Uani 1 1 d . . .
H44 H 0.7900 -0.1110 0.0611 0.100 Uiso 1 1 calc R . .
C45 C 0.6375(7) -0.1604(5) 0.1381(4) 0.089(2) Uani 1 1 d . . .
H45 H 0.6744 -0.2268 0.1563 0.107 Uiso 1 1 calc R . .
C46 C 0.5140(6) -0.1332(4) 0.1691(3) 0.0701(15) Uani 1 1 d . . .
H46 H 0.4698 -0.1811 0.2081 0.084 Uiso 1 1 calc R . .
C47 C 0.4543(5) -0.0335(4) 0.1421(3) 0.0589(13) Uani 1 1 d . . .
C48 C 0.5367(5) 0.2184(4) -0.0099(3) 0.0634(14) Uani 1 1 d . . .
H48A H 0.6129 0.1876 -0.0416 0.076 Uiso 1 1 calc R . .
H48B H 0.4905 0.2610 -0.0484 0.076 Uiso 1 1 calc R . .
C49 C 0.6539(5) 0.2677(4) 0.0672(4) 0.0720(16) Uani 1 1 d . . .
H49 H 0.7240 0.2198 0.0589 0.086 Uiso 1 1 calc R . .
C50 C 0.6277(5) 0.3378(4) 0.1141(4) 0.0685(15) Uani 1 1 d . . .
H50 H 0.6757 0.3469 0.1437 0.082 Uiso 1 1 calc R . .
C51 C 0.5138(4) 0.3920(3) 0.1078(3) 0.0493(12) Uani 1 1 d . . .
C52 C 0.4392(4) 0.4747(4) 0.1458(3) 0.0498(12) Uani 1 1 d . . .
C53 C 0.4662(5) 0.4991(4) 0.2088(3) 0.0634(14) Uani 1 1 d . . .
H53 H 0.5328 0.4625 0.2282 0.076 Uiso 1 1 calc R . .
C54 C 0.3928(6) 0.5786(5) 0.2427(4) 0.0758(17) Uani 1 1 d . . .
H54 H 0.4106 0.5966 0.2842 0.091 Uiso 1 1 calc R . .
C55 C 0.2948(6) 0.6296(4) 0.2144(4) 0.0779(17) Uani 1 1 d . . .
H55 H 0.2439 0.6825 0.2366 0.093 Uiso 1 1 calc R . .
C56 C 0.2725(5) 0.6015(4) 0.1525(4) 0.0667(14) Uani 1 1 d . . .
H56 H 0.2052 0.6370 0.1334 0.080 Uiso 1 1 calc R . .
N1 N 0.1840(3) 0.4290(3) -0.0462(2) 0.0512(10) Uani 1 1 d . . .
N2 N 0.0422(4) 0.3549(3) 0.2041(2) 0.0554(10) Uani 1 1 d . . .
N3 N 0.0978(3) 0.3907(3) 0.1239(2) 0.0518(10) Uani 1 1 d . . .
N4 N 0.5745(4) 0.1091(4) 0.3373(3) 0.0698(12) Uani 1 1 d . . .
N5 N 0.5260(4) 0.0236(3) 0.3706(3) 0.0631(11) Uani 1 1 d . . .
N6 N 0.4586(5) -0.1598(3) 0.4022(3) 0.0674(12) Uani 1 1 d . . .
N7 N 0.1675(4) 0.0975(3) 0.4769(2) 0.0586(11) Uani 1 1 d . . .
N8 N 0.1785(4) 0.0172(3) 0.3481(2) 0.0516(10) Uani 1 1 d . . .
N9 N 0.1526(4) -0.0207(3) 0.2937(2) 0.0562(10) Uani 1 1 d . . .
N10 N 0.5599(4) 0.2812(3) 0.0360(3) 0.0560(10) Uani 1 1 d . . .
N11 N 0.4730(3) 0.3569(3) 0.0603(2) 0.0498(10) Uani 1 1 d . . .
N12 N 0.3416(4) 0.5262(3) 0.1177(2) 0.0521(10) Uani 1 1 d . . .
N13 N 0.0332(7) 0.8387(6) 0.1633(6) 0.106(2) Uani 1 1 d . . .
N14 N 0.7196(4) 0.3698(4) 0.3680(3) 0.0691(12) Uani 1 1 d . . .
O1 O 0.0187(7) 0.7822(7) 0.2305(5) 0.163(3) Uani 1 1 d . . .
O2 O -0.0431(9) 0.9036(9) 0.1528(6) 0.264(6) Uani 1 1 d . . .
O3 O 0.1160(8) 0.8295(6) 0.1062(5) 0.205(4) Uani 1 1 d . . .
O4 O 0.7417(4) 0.2755(4) 0.3796(3) 0.0947(13) Uani 1 1 d . . .
O5 O 0.6530(5) 0.4182(5) 0.3267(4) 0.150(3) Uani 1 1 d . . .
O6 O 0.7690(5) 0.4105(4) 0.3980(3) 0.1099(16) Uani 1 1 d . . .
O1W O 0.9200(6) 0.1061(4) 0.0566(4) 0.150(2) Uani 1 1 d . . .

loop_
_atom_site_aniso_label
_atom_site_aniso_U_11
_atom_site_aniso_U_22
_atom_site_aniso_U_33
_atom_site_aniso_U_23
_atom_site_aniso_U_13
_atom_site_aniso_U_12
C2 0.066(4) 0.060(3) 0.051(3) -0.015(3) -0.019(3) 0.002(3)
Ag1 0.0711(3) 0.0875(3) 0.0747(3) -0.0097(2) -0.0338(2) -0.0304(2)
Ag2 0.0513(3) 0.1178(4) 0.0919(4) -0.0279(3) -0.0199(2) 0.0053(3)
N12 0.057(3) 0.048(2) 0.051(2) -0.0057(19) -0.015(2) -0.016(2)
N2 0.054(3) 0.058(3) 0.048(3) -0.005(2) -0.017(2) -0.003(2)
N1 0.054(2) 0.050(2) 0.049(2) -0.0064(19) -0.0173(19) -0.010(2)
N10 0.058(3) 0.047(2) 0.062(3) -0.012(2) -0.011(2) -0.013(2)
N11 0.050(2) 0.051(2) 0.047(2) -0.0084(19) -0.0086(18) -0.017(2)
N3 0.050(2) 0.057(2) 0.044(2) -0.0031(19) -0.0153(19) -0.010(2)
C52 0.054(3) 0.054(3) 0.045(3) -0.002(2) -0.015(2) -0.026(2)
N8 0.053(3) 0.051(2) 0.049(2) -0.0051(19) -0.0113(19) -0.016(2)
C6 0.046(3) 0.041(3) 0.053(3) -0.003(2) -0.019(2) -0.001(2)
N9 0.057(3) 0.056(2) 0.054(3) -0.012(2) -0.005(2) -0.019(2)
C47 0.072(4) 0.048(3) 0.062(3) -0.014(3) -0.030(3) -0.002(3)
C13 0.057(3) 0.048(3) 0.062(3) -0.007(2) -0.022(3) -0.014(2)
N7 0.061(3) 0.068(3) 0.045(2) -0.011(2) -0.010(2) -0.016(2)
C38 0.062(3) 0.042(3) 0.048(3) -0.017(2) -0.015(2) -0.006(2)
C33 0.058(3) 0.051(3) 0.044(3) 0.000(2) -0.003(2) -0.021(3)
N4 0.055(3) 0.068(3) 0.093(4) -0.013(3) -0.034(3) -0.010(2)
C10 0.052(3) 0.043(3) 0.038(3) -0.001(2) -0.008(2) -0.006(2)
C34 0.047(3) 0.039(2) 0.043(3) 0.003(2) -0.008(2) -0.008(2)
C41 0.061(3) 0.039(3) 0.050(3) -0.018(2) -0.011(2) -0.006(2)
C11 0.056(3) 0.051(3) 0.040(3) -0.009(2) -0.016(2) -0.007(2)
N5 0.050(3) 0.065(3) 0.077(3) -0.015(2) -0.026(2) -0.004(2)
C40 0.075(4) 0.051(3) 0.069(4) -0.006(3) -0.024(3) -0.008(3)
C35 0.050(3) 0.057(3) 0.061(3) -0.003(3) -0.010(3) -0.014(3)
N6 0.080(4) 0.061(3) 0.067(3) -0.014(2) -0.033(3) -0.006(3)
C7 0.055(3) 0.059(3) 0.067(4) -0.002(3) -0.016(3) -0.017(3)
C42 0.055(3) 0.060(3) 0.057(3) -0.016(3) -0.015(2) -0.008(3)
C9 0.058(3) 0.070(3) 0.050(3) -0.016(3) -0.012(2) 0.005(3)
C4 0.056(3) 0.061(3) 0.069(4) -0.011(3) -0.027(3) -0.011(3)
C51 0.053(3) 0.044(3) 0.053(3) -0.002(2) -0.018(2) -0.018(2)
C5 0.042(3) 0.041(3) 0.056(3) -0.007(2) -0.017(2) -0.001(2)
C37 0.070(4) 0.051(3) 0.069(3) -0.019(3) -0.014(3) -0.018(3)
C23 0.051(3) 0.070(4) 0.061(3) -0.016(3) -0.029(3) 0.013(3)
C14 0.075(4) 0.045(3) 0.048(3) -0.005(2) -0.018(3) -0.022(3)
C53 0.069(4) 0.070(4) 0.056(3) -0.006(3) -0.020(3) -0.028(3)
C12 0.052(3) 0.047(3) 0.060(3) -0.017(2) -0.012(2) -0.005(2)
C32 0.063(4) 0.060(3) 0.070(4) -0.011(3) -0.009(3) -0.002(3)
C3 0.074(4) 0.074(4) 0.064(4) -0.023(3) -0.032(3) -0.009(3)
C39 0.057(3) 0.067(4) 0.068(4) -0.015(3) -0.011(3) -0.010(3)
C19 0.067(3) 0.043(3) 0.039(3) -0.003(2) -0.008(2) -0.015(2)
C1 0.058(3) 0.060(3) 0.059(3) -0.009(3) -0.010(3) -0.014(3)
C43 0.071(4) 0.074(4) 0.081(4) -0.024(3) -0.019(3) -0.012(3)
C24 0.068(4) 0.069(4) 0.050(3) -0.020(3) -0.025(3) 0.008(3)
C8 0.058(3) 0.061(3) 0.057(3) 0.000(3) -0.008(3) -0.014(3)
C46 0.083(4) 0.055(3) 0.067(4) -0.015(3) -0.025(3) 0.006(3)
C36 0.067(4) 0.072(4) 0.068(4) -0.006(3) -0.023(3) -0.028(3)
C50 0.062(4) 0.059(3) 0.095(4) -0.013(3) -0.034(3) -0.017(3)
C22 0.060(4) 0.095(5) 0.086(5) -0.017(4) -0.009(3) 0.000(4)
C55 0.096(5) 0.061(4) 0.076(4) -0.027(3) -0.009(4) -0.016(3)
C49 0.062(4) 0.053(3) 0.100(5) -0.012(3) -0.026(3) -0.008(3)
C56 0.062(4) 0.058(3) 0.075(4) -0.009(3) -0.015(3) -0.013(3)
C48 0.082(4) 0.058(3) 0.052(3) -0.014(3) -0.010(3) -0.023(3)
C54 0.107(5) 0.072(4) 0.061(4) -0.019(3) -0.019(3) -0.036(4)
C20 0.075(4) 0.067(4) 0.107(5) -0.020(3) -0.045(4) -0.013(3)
C15 0.103(5) 0.065(4) 0.071(4) -0.014(3) -0.039(3) -0.024(3)
C44 0.073(4) 0.084(5) 0.094(5) -0.024(4) -0.033(4) 0.002(4)
C45 0.108(6) 0.069(4) 0.087(5) -0.024(4) -0.043(4) 0.020(4)
C18 0.082(4) 0.063(3) 0.054(3) -0.019(3) -0.012(3) 0.000(3)
C16 0.131(6) 0.071(4) 0.070(4) -0.024(3) -0.032(4) -0.031(4)
C29 0.085(5) 0.093(4) 0.059(4) -0.011(3) -0.017(3) -0.031(4)
C17 0.124(6) 0.065(4) 0.063(4) -0.024(3) -0.011(4) -0.015(4)
C31 0.101(5) 0.066(4) 0.079(4) -0.031(3) 0.000(4) -0.004(4)
C28 0.098(5) 0.081(5) 0.074(4) -0.011(4) -0.041(4) -0.015(4)
C30 0.113(6) 0.083(4) 0.066(4) -0.028(3) -0.009(4) -0.034(4)
C25 0.090(5) 0.093(5) 0.059(4) -0.027(3) -0.030(3) 0.024(4)
C27 0.156(8) 0.073(5) 0.080(5) -0.019(4) -0.053(5) -0.013(5)
C21 0.054(4) 0.097(5) 0.092(5) 0.002(4) -0.025(3) -0.021(4)
C26 0.158(8) 0.064(5) 0.076(5) -0.029(4) -0.048(5) 0.035(5)
N14 0.056(3) 0.078(4) 0.071(3) -0.009(3) -0.014(2) -0.020(3)
O4 0.080(3) 0.081(3) 0.126(4) -0.027(3) -0.028(3) -0.014(2)
O6 0.120(4) 0.106(4) 0.136(4) -0.048(3) -0.056(3) -0.023(3)
N13 0.090(5) 0.120(6) 0.135(7) -0.085(6) -0.049(5) 0.028(5)
O3 0.167(7) 0.160(6) 0.185(7) -0.018(5) 0.030(6) 0.031(6)
O2 0.195(9) 0.310(12) 0.232(10) -0.106(9) -0.074(8) 0.129(9)
O1 0.191(7) 0.204(8) 0.102(5) -0.060(5) -0.028(5) -0.033(6)
O5 0.134(5) 0.147(5) 0.168(6) 0.060(4) -0.108(5) -0.053(4)
O1W 0.134(5) 0.123(4) 0.209(7) -0.088(5) -0.021(4) -0.020(4)

loop_
_atom_type_symbol
_atom_type_description
_atom_type_scat_dispersion_real
_atom_type_scat_dispersion_imag
_atom_type_scat_source
C C 0.0033 0.0016 'International Tables Vol C Tables 4.2.6.8 and 6.1.1.4'
H H 0.0000 0.0000 'International Tables Vol C Tables 4.2.6.8 and 6.1.1.4'
N N 0.0061 0.0033 'International Tables Vol C Tables 4.2.6.8 and 6.1.1.4'
O O 0.0106 0.0060 'International Tables Vol C Tables 4.2.6.8 and 6.1.1.4'
Ag Ag -0.8971 1.1015 'International Tables Vol C Tables 4.2.6.8 and 6.1.1.4'

loop_
_geom_angle_atom_site_label_1
_geom_angle_atom_site_label_2
_geom_angle_atom_site_label_3
_geom_angle
_geom_angle_site_symmetry_1
_geom_angle_site_symmetry_3
_geom_angle_publ_flag
C3 C2 C1 118.9(5) . . ?
C3 C2 H2 120.5 . . ?
C1 C2 H2 120.5 . . ?
N1 Ag1 N12 162.34(14) . . ?
N1 Ag1 N11 125.44(14) . . ?
N12 Ag1 N11 71.84(14) . . ?
N1 Ag1 N3 71.15(13) . . ?
N12 Ag1 N3 105.45(14) . . ?
N11 Ag1 N3 117.78(12) . . ?
N7 Ag2 N5 126.17(16) . . ?
N7 Ag2 N6 158.10(16) . . ?
N5 Ag2 N6 71.40(17) . . ?
N7 Ag2 N8 72.77(15) . . ?
N5 Ag2 N8 130.40(14) . . ?
N6 Ag2 N8 106.96(15) . . ?
C56 N12 C52 117.7(4) . . ?
C56 N12 Ag1 124.0(4) . . ?
C52 N12 Ag1 116.8(3) . . ?
C8 N2 N3 112.1(4) . . ?
C8 N2 C9 127.9(4) . . ?
N3 N2 C9 119.9(4) . . ?
C1 N1 C5 117.3(4) . . ?
C1 N1 Ag1 125.1(3) . . ?
C5 N1 Ag1 117.3(3) . . ?
C49 N10 N11 111.3(4) . . ?
C49 N10 C48 128.7(5) . . ?
N11 N10 C48 119.5(4) . . ?
C51 N11 N10 106.0(4) . . ?
C51 N11 Ag1 112.7(3) . . ?
N10 N11 Ag1 141.0(3) . . ?
C6 N3 N2 104.7(4) . . ?
C6 N3 Ag1 109.9(3) . . ?
N2 N3 Ag1 141.0(3) . . ?
N12 C52 C53 121.0(5) . . ?
N12 C52 C51 117.3(4) . . ?
C53 C52 C51 121.7(5) . . ?
C34 N8 N9 105.2(4) . . ?
C34 N8 Ag2 111.4(3) . . ?
N9 N8 Ag2 141.3(3) . . ?
N3 C6 C7 110.7(4) . . ?
N3 C6 C5 119.7(4) . . ?
C7 C6 C5 129.5(5) . . ?
C36 N9 N8 111.4(4) . . ?
C36 N9 C37 129.4(5) . . ?
N8 N9 C37 119.1(4) . . ?
C38 C47 C46 122.1(5) . . ?
C38 C47 C42 119.3(4) . . ?
C46 C47 C42 118.5(5) . . ?
C12 C13 C14 119.2(5) . . ?
C12 C13 C20 122.0(5) . . ?
C14 C13 C20 118.8(5) . . ?
C33 N7 C29 117.2(5) . . ?
C33 N7 Ag2 118.0(3) . . ?
C29 N7 Ag2 124.6(4) . . ?
C39 C38 C47 119.4(5) . . ?
C39 C38 C37 119.0(5) . . ?
C47 C38 C37 121.6(4) . . ?
N7 C33 C32 122.0(5) . . ?
N7 C33 C34 116.9(4) . . ?
C32 C33 C34 121.0(5) . . ?
C21 N4 N5 110.1(5) . . ?
C21 N4 C20 130.1(5) . . ?
N5 N4 C20 119.8(5) . . ?
C11 C10 C19 119.1(4) . . ?
C11 C10 C9 122.9(4) . . ?
C19 C10 C9 118.0(4) . . ?
N8 C34 C35 110.6(4) . . ?
N8 C34 C33 119.7(4) . . ?
C35 C34 C33 129.7(5) . . ?
C40 C41 C42 117.8(5) . . ?
C40 C41 C48 119.1(4) . . ?
C42 C41 C48 123.0(5) . . ?
C10 C11 C12 122.1(4) . . ?
C10 C11 H11 118.9 . . ?
C12 C11 H11 118.9 . . ?
C23 N5 N4 106.6(4) . . ?
C23 N5 Ag2 113.8(4) . . ?
N4 N5 Ag2 133.0(3) . . ?
C41 C40 C39 122.4(5) . . ?
C41 C40 H40 118.8 . . ?
C39 C40 H40 118.8 . . ?
C36 C35 C34 105.1(5) . . ?
C36 C35 H35 127.5 . . ?
C34 C35 H35 127.5 . . ?
C24 N6 C28 119.0(5) . . ?
C24 N6 Ag2 114.8(4) . . ?
C28 N6 Ag2 126.0(4) . . ?
C8 C7 C6 105.0(5) . . ?
C8 C7 H7 127.5 . . ?
C6 C7 H7 127.5 . . ?
C41 C42 C47 120.4(5) . . ?
C41 C42 C43 121.6(5) . . ?
C47 C42 C43 117.8(5) . . ?
N2 C9 C10 114.8(4) . . ?
N2 C9 H9A 108.6 . . ?
C10 C9 H9A 108.6 . . ?
N2 C9 H9B 108.6 . . ?
C10 C9 H9B 108.6 . . ?
H9A C9 H9B 107.5 . . ?
C3 C4 C5 120.4(5) . . ?
C3 C4 H4 119.8 . . ?
C5 C4 H4 119.8 . . ?
N11 C51 C50 110.2(5) . . ?
N11 C51 C52 120.0(4) . . ?
C50 C51 C52 129.7(5) . . ?
N1 C5 C4 120.7(4) . . ?
N1 C5 C6 117.4(4) . . ?
C4 C5 C6 121.9(4) . . ?
N9 C37 C38 112.4(4) . . ?
N9 C37 H37A 109.1 . . ?
C38 C37 H37A 109.1 . . ?
N9 C37 H37B 109.1 . . ?
C38 C37 H37B 109.1 . . ?
H37A C37 H37B 107.9 . . ?
N5 C23 C22 109.5(5) . . ?
N5 C23 C24 118.6(5) . . ?
C22 C23 C24 131.9(6) . . ?
C19 C14 C13 119.7(4) . . ?
C19 C14 C15 118.3(5) . . ?
C13 C14 C15 122.0(5) . . ?
C52 C53 C54 119.5(5) . . ?
C52 C53 H53 120.3 . . ?
C54 C53 H53 120.3 . . ?
C13 C12 C11 120.6(5) . . ?
C13 C12 H12 119.7 . . ?
C11 C12 H12 119.7 . . ?
C33 C32 C31 118.8(6) . . ?
C33 C32 H32 120.6 . . ?
C31 C32 H32 120.6 . . ?
C2 C3 C4 118.6(5) . . ?
C2 C3 H3 120.7 . . ?
C4 C3 H3 120.7 . . ?
C38 C39 C40 120.4(5) . . ?
C38 C39 H39 119.8 . . ?
C40 C39 H39 119.8 . . ?
C18 C19 C14 117.9(5) . . ?
C18 C19 C10 122.9(5) . . ?
C14 C19 C10 119.2(4) . . ?
N1 C1 C2 124.0(5) . . ?
N1 C1 H1 118.0 . . ?
C2 C1 H1 118.0 . . ?
C44 C43 C42 122.2(6) . . ?
C44 C43 H43 118.9 . . ?
C42 C43 H43 118.9 . . ?
N6 C24 C25 121.6(6) . . ?
N6 C24 C23 117.0(5) . . ?
C25 C24 C23 121.4(6) . . ?
N2 C8 C7 107.5(4) . . ?
N2 C8 H8 126.2 . . ?
C7 C8 H8 126.2 . . ?
C45 C46 C47 120.8(6) . . ?
C45 C46 H46 119.6 . . ?
C47 C46 H46 119.6 . . ?
N9 C36 C35 107.7(5) . . ?
N9 C36 H36 126.1 . . ?
C35 C36 H36 126.1 . . ?
C49 C50 C51 105.1(5) . . ?
C49 C50 H50 127.4 . . ?
C51 C50 H50 127.4 . . ?
C21 C22 C23 106.1(6) . . ?
C21 C22 H22 127.0 . . ?
C23 C22 H22 127.0 . . ?
C54 C55 C56 118.6(6) . . ?
C54 C55 H55 120.7 . . ?
C56 C55 H55 120.7 . . ?
N10 C49 C50 107.3(5) . . ?
N10 C49 H49 126.3 . . ?
C50 C49 H49 126.3 . . ?
N12 C56 C55 124.0(6) . . ?
N12 C56 H56 118.0 . . ?
C55 C56 H56 118.0 . . ?
N10 C48 C41 110.7(4) . . ?
N10 C48 H48A 109.5 . . ?
C41 C48 H48A 109.5 . . ?
N10 C48 H48B 109.5 . . ?
C41 C48 H48B 109.5 . . ?
H48A C48 H48B 108.1 . . ?
C55 C54 C53 119.2(5) . . ?
C55 C54 H54 120.4 . . ?
C53 C54 H54 120.4 . . ?
N4 C20 C13 114.7(4) . . ?
N4 C20 H20A 108.6 . . ?
C13 C20 H20A 108.6 . . ?
N4 C20 H20B 108.6 . . ?
C13 C20 H20B 108.6 . . ?
H20A C20 H20B 107.6 . . ?
C16 C15 C14 120.7(6) . . ?
C16 C15 H15 119.6 . . ?
C14 C15 H15 119.6 . . ?
C43 C44 C45 118.9(6) . . ?
C43 C44 H44 120.5 . . ?
C45 C44 H44 120.5 . . ?
C44 C45 C46 121.6(6) . . ?
C44 C45 H45 119.2 . . ?
C46 C45 H45 119.2 . . ?
C17 C18 C19 121.6(6) . . ?
C17 C18 H18 119.2 . . ?
C19 C18 H18 119.2 . . ?
C15 C16 C17 120.0(6) . . ?
C15 C16 H16 120.0 . . ?
C17 C16 H16 120.0 . . ?
N7 C29 C30 124.0(6) . . ?
N7 C29 H29 118.0 . . ?
C30 C29 H29 118.0 . . ?
C18 C17 C16 121.4(6) . . ?
C18 C17 H17 119.3 . . ?
C16 C17 H17 119.3 . . ?
C30 C31 C32 120.3(6) . . ?
C30 C31 H31 119.9 . . ?
C32 C31 H31 119.9 . . ?
N6 C28 C27 122.9(7) . . ?
N6 C28 H28 118.5 . . ?
C27 C28 H28 118.5 . . ?
C31 C30 C29 117.7(6) . . ?
C31 C30 H30 121.2 . . ?
C29 C30 H30 121.2 . . ?
C26 C25 C24 118.5(7) . . ?
C26 C25 H25 120.8 . . ?
C24 C25 H25 120.8 . . ?
C28 C27 C26 118.8(7) . . ?
C28 C27 H27 120.6 . . ?
C26 C27 H27 120.6 . . ?
N4 C21 C22 107.7(6) . . ?
N4 C21 H21 126.2 . . ?
C22 C21 H21 126.2 . . ?
C27 C26 C25 119.1(6) . . ?
C27 C26 H26 120.5 . . ?
C25 C26 H26 120.5 . . ?
O5 N14 O6 121.3(6) . . ?
O5 N14 O4 119.8(6) . . ?
O6 N14 O4 119.0(5) . . ?
O2 N13 O3 117.1(11) . . ?
O2 N13 O1 116.7(10) . . ?
O3 N13 O1 126.0(9) . . ?

loop_
_geom_bond_atom_site_label_1
_geom_bond_atom_site_label_2
_geom_bond_distance
_geom_bond_site_symmetry_2
_geom_bond_publ_flag
C2 C3 1.355(7) . ?
C2 C1 1.368(7) . ?
C2 H2 0.9300 . ?
Ag1 N1 2.278(4) . ?
Ag1 N12 2.297(4) . ?
Ag1 N11 2.410(4) . ?
Ag1 N3 2.451(4) . ?
Ag2 N7 2.244(4) . ?
Ag2 N5 2.314(4) . ?
Ag2 N6 2.350(5) . ?
Ag2 N8 2.394(4) . ?
N12 C56 1.337(7) . ?
N12 C52 1.353(6) . ?
N2 C8 1.338(6) . ?
N2 N3 1.349(5) . ?
N2 C9 1.451(6) . ?
N1 C1 1.339(6) . ?
N1 C5 1.356(6) . ?
N10 C49 1.336(7) . ?
N10 N11 1.347(5) . ?
N10 C48 1.471(6) . ?
N11 C51 1.331(6) . ?
N3 C6 1.342(6) . ?
C52 C53 1.388(7) . ?
C52 C51 1.463(7) . ?
N8 C34 1.338(6) . ?
N8 N9 1.357(5) . ?
C6 C7 1.402(6) . ?
C6 C5 1.459(6) . ?
N9 C36 1.338(6) . ?
N9 C37 1.461(6) . ?
C47 C38 1.411(7) . ?
C47 C46 1.414(7) . ?
C47 C42 1.431(7) . ?
C13 C12 1.365(7) . ?
C13 C14 1.424(7) . ?
C13 C20 1.514(7) . ?
N7 C33 1.348(6) . ?
N7 C29 1.349(7) . ?
C38 C39 1.361(7) . ?
C38 C37 1.517(7) . ?
C33 C32 1.384(7) . ?
C33 C34 1.471(7) . ?
N4 C21 1.344(8) . ?
N4 N5 1.346(6) . ?
N4 C20 1.452(7) . ?
C10 C11 1.352(6) . ?
C10 C19 1.425(6) . ?
C10 C9 1.514(7) . ?
C34 C35 1.399(7) . ?
C41 C40 1.373(7) . ?
C41 C42 1.404(7) . ?
C41 C48 1.509(7) . ?
C11 C12 1.409(7) . ?
C11 H11 0.9300 . ?
N5 C23 1.331(6) . ?
C40 C39 1.408(7) . ?
C40 H40 0.9300 . ?
C35 C36 1.369(7) . ?
C35 H35 0.9300 . ?
N6 C24 1.333(7) . ?
N6 C28 1.340(7) . ?
C7 C8 1.364(7) . ?
C7 H7 0.9300 . ?
C42 C43 1.432(7) . ?
C9 H9A 0.9700 . ?
C9 H9B 0.9700 . ?
C4 C3 1.380(7) . ?
C4 C5 1.384(6) . ?
C4 H4 0.9300 . ?
C51 C50 1.394(7) . ?
C37 H37A 0.9700 . ?
C37 H37B 0.9700 . ?
C23 C22 1.383(8) . ?
C23 C24 1.469(8) . ?
C14 C19 1.424(7) . ?
C14 C15 1.436(7) . ?
C53 C54 1.389(8) . ?
C53 H53 0.9300 . ?
C12 H12 0.9300 . ?
C32 C31 1.386(8) . ?
C32 H32 0.9300 . ?
C3 H3 0.9300 . ?
C39 H39 0.9300 . ?
C19 C18 1.417(7) . ?
C1 H1 0.9300 . ?
C43 C44 1.379(8) . ?
C43 H43 0.9300 . ?
C24 C25 1.402(8) . ?
C8 H8 0.9300 . ?
C46 C45 1.387(8) . ?
C46 H46 0.9300 . ?
C36 H36 0.9300 . ?
C50 C49 1.376(8) . ?
C50 H50 0.9300 . ?
C22 C21 1.354(9) . ?
C22 H22 0.9300 . ?
C55 C54 1.356(8) . ?
C55 C56 1.371(8) . ?
C55 H55 0.9300 . ?
C49 H49 0.9300 . ?
C56 H56 0.9300 . ?
C48 H48A 0.9700 . ?
C48 H48B 0.9700 . ?
C54 H54 0.9300 . ?
C20 H20A 0.9700 . ?
C20 H20B 0.9700 . ?
C15 C16 1.374(8) . ?
C15 H15 0.9300 . ?
C44 C45 1.381(9) . ?
C44 H44 0.9300 . ?
C45 H45 0.9300 . ?
C18 C17 1.355(8) . ?
C18 H18 0.9300 . ?
C16 C17 1.374(9) . ?
C16 H16 0.9300 . ?
C29 C30 1.381(9) . ?
C29 H29 0.9300 . ?
C17 H17 0.9300 . ?
C31 C30 1.359(9) . ?
C31 H31 0.9300 . ?
C28 C27 1.370(9) . ?
C28 H28 0.9300 . ?
C30 H30 0.9300 . ?
C25 C26 1.392(10) . ?
C25 H25 0.9300 . ?
C27 C26 1.380(10) . ?
C27 H27 0.9300 . ?
C21 H21 0.9300 . ?
C26 H26 0.9300 . ?
N14 O5 1.185(6) . ?
N14 O6 1.215(6) . ?
N14 O4 1.247(6) . ?
N13 O2 1.130(9) . ?
N13 O3 1.171(9) . ?
N13 O1 1.194(9) . ?

loop_
_geom_torsion_atom_site_label_1
_geom_torsion_atom_site_label_2
_geom_torsion_atom_site_label_3
_geom_torsion_atom_site_label_4
_geom_torsion
_geom_torsion_site_symmetry_1
_geom_torsion_site_symmetry_2
_geom_torsion_site_symmetry_3
_geom_torsion_site_symmetry_4
_geom_torsion_publ_flag
N1 Ag1 N12 C56 18.1(7) . . . . ?
N11 Ag1 N12 C56 -172.9(4) . . . . ?
N3 Ag1 N12 C56 -58.2(4) . . . . ?
N1 Ag1 N12 C52 -176.4(4) . . . . ?
N11 Ag1 N12 C52 -7.4(3) . . . . ?
N3 Ag1 N12 C52 107.3(3) . . . . ?
N12 Ag1 N1 C1 89.9(6) . . . . ?
N11 Ag1 N1 C1 -77.2(4) . . . . ?
N3 Ag1 N1 C1 171.6(4) . . . . ?
N12 Ag1 N1 C5 -96.5(5) . . . . ?
N11 Ag1 N1 C5 96.3(3) . . . . ?
N3 Ag1 N1 C5 -14.9(3) . . . . ?
C49 N10 N11 C51 0.3(5) . . . . ?
C48 N10 N11 C51 173.0(4) . . . . ?
C49 N10 N11 Ag1 173.0(4) . . . . ?
C48 N10 N11 Ag1 -14.2(7) . . . . ?
N1 Ag1 N11 C51 176.5(3) . . . . ?
N12 Ag1 N11 C51 0.6(3) . . . . ?
N3 Ag1 N11 C51 -97.7(3) . . . . ?
N1 Ag1 N11 N10 4.1(5) . . . . ?
N12 Ag1 N11 N10 -171.8(5) . . . . ?
N3 Ag1 N11 N10 89.9(4) . . . . ?
C8 N2 N3 C6 -0.4(5) . . . . ?
C9 N2 N3 C6 -177.5(4) . . . . ?
C8 N2 N3 Ag1 -152.8(4) . . . . ?
C9 N2 N3 Ag1 30.1(7) . . . . ?
N1 Ag1 N3 C6 18.1(3) . . . . ?
N12 Ag1 N3 C6 180.0(3) . . . . ?
N11 Ag1 N3 C6 -102.7(3) . . . . ?
N1 Ag1 N3 N2 169.6(5) . . . . ?
N12 Ag1 N3 N2 -28.5(5) . . . . ?
N11 Ag1 N3 N2 48.8(5) . . . . ?
C56 N12 C52 C53 0.3(6) . . . . ?
Ag1 N12 C52 C53 -166.1(3) . . . . ?
C56 N12 C52 C51 179.6(4) . . . . ?
Ag1 N12 C52 C51 13.2(5) . . . . ?
N7 Ag2 N8 C34 -8.5(3) . . . . ?
N5 Ag2 N8 C34 -131.7(3) . . . . ?
N6 Ag2 N8 C34 148.6(3) . . . . ?
N7 Ag2 N8 N9 -168.0(5) . . . . ?
N5 Ag2 N8 N9 68.8(5) . . . . ?
N6 Ag2 N8 N9 -10.9(5) . . . . ?
N2 N3 C6 C7 -0.1(5) . . . . ?
Ag1 N3 C6 C7 161.8(3) . . . . ?
N2 N3 C6 C5 177.7(4) . . . . ?
Ag1 N3 C6 C5 -20.4(5) . . . . ?
C34 N8 N9 C36 0.0(5) . . . . ?
Ag2 N8 N9 C36 160.2(4) . . . . ?
C34 N8 N9 C37 176.6(4) . . . . ?
Ag2 N8 N9 C37 -23.2(6) . . . . ?
N5 Ag2 N7 C33 131.0(3) . . . . ?
N6 Ag2 N7 C33 -89.6(5) . . . . ?
N8 Ag2 N7 C33 3.1(3) . . . . ?
N5 Ag2 N7 C29 -43.4(5) . . . . ?
N6 Ag2 N7 C29 96.0(6) . . . . ?
N8 Ag2 N7 C29 -171.3(4) . . . . ?
C46 C47 C38 C39 -173.0(5) . . . . ?
C42 C47 C38 C39 5.2(7) . . . . ?
C46 C47 C38 C37 7.0(7) . . . . ?
C42 C47 C38 C37 -174.7(4) . . . . ?
C29 N7 C33 C32 -3.0(7) . . . . ?
Ag2 N7 C33 C32 -177.8(4) . . . . ?
C29 N7 C33 C34 177.2(4) . . . . ?
Ag2 N7 C33 C34 2.4(5) . . . . ?
N9 N8 C34 C35 0.5(5) . . . . ?
Ag2 N8 C34 C35 -166.4(3) . . . . ?
N9 N8 C34 C33 -180.0(4) . . . . ?
Ag2 N8 C34 C33 13.1(5) . . . . ?
N7 C33 C34 N8 -11.2(6) . . . . ?
C32 C33 C34 N8 169.0(4) . . . . ?
N7 C33 C34 C35 168.2(4) . . . . ?
C32 C33 C34 C35 -11.6(7) . . . . ?
C19 C10 C11 C12 0.4(7) . . . . ?
C9 C10 C11 C12 -179.0(4) . . . . ?
C21 N4 N5 C23 -0.2(6) . . . . ?
C20 N4 N5 C23 -178.1(4) . . . . ?
C21 N4 N5 Ag2 -148.9(4) . . . . ?
C20 N4 N5 Ag2 33.2(7) . . . . ?
N7 Ag2 N5 C23 -176.5(3) . . . . ?
N6 Ag2 N5 C23 18.3(3) . . . . ?
N8 Ag2 N5 C23 -78.4(4) . . . . ?
N7 Ag2 N5 N4 -29.4(5) . . . . ?
N6 Ag2 N5 N4 165.4(5) . . . . ?
N8 Ag2 N5 N4 68.6(5) . . . . ?
C42 C41 C40 C39 2.4(8) . . . . ?
C48 C41 C40 C39 -173.8(5) . . . . ?
N8 C34 C35 C36 -0.7(5) . . . . ?
C33 C34 C35 C36 179.8(4) . . . . ?
N7 Ag2 N6 C24 -158.6(4) . . . . ?
N5 Ag2 N6 C24 -12.2(3) . . . . ?
N8 Ag2 N6 C24 115.5(3) . . . . ?
N7 Ag2 N6 C28 27.2(7) . . . . ?
N5 Ag2 N6 C28 173.5(5) . . . . ?
N8 Ag2 N6 C28 -58.7(5) . . . . ?
N3 C6 C7 C8 0.6(6) . . . . ?
C5 C6 C7 C8 -176.9(5) . . . . ?
C40 C41 C42 C47 -0.4(7) . . . . ?
C48 C41 C42 C47 175.7(4) . . . . ?
C40 C41 C42 C43 175.2(5) . . . . ?
C48 C41 C42 C43 -8.8(7) . . . . ?
C38 C47 C42 C41 -3.4(7) . . . . ?
C46 C47 C42 C41 174.9(5) . . . . ?
C38 C47 C42 C43 -179.1(5) . . . . ?
C46 C47 C42 C43 -0.8(7) . . . . ?
C8 N2 C9 C10 104.6(6) . . . . ?
N3 N2 C9 C10 -78.8(5) . . . . ?
C11 C10 C9 N2 -3.4(7) . . . . ?
C19 C10 C9 N2 177.1(4) . . . . ?
N10 N11 C51 C50 -0.3(5) . . . . ?
Ag1 N11 C51 C50 -175.4(3) . . . . ?
N10 N11 C51 C52 -179.0(4) . . . . ?
Ag1 N11 C51 C52 5.9(5) . . . . ?
N12 C52 C51 N11 -13.1(6) . . . . ?
C53 C52 C51 N11 166.2(4) . . . . ?
N12 C52 C51 C50 168.5(5) . . . . ?
C53 C52 C51 C50 -12.2(8) . . . . ?
C1 N1 C5 C4 3.1(7) . . . . ?
Ag1 N1 C5 C4 -171.0(3) . . . . ?
C1 N1 C5 C6 -175.8(4) . . . . ?
Ag1 N1 C5 C6 10.1(5) . . . . ?
C3 C4 C5 N1 -1.2(7) . . . . ?
C3 C4 C5 C6 177.7(5) . . . . ?
N3 C6 C5 N1 8.5(6) . . . . ?
C7 C6 C5 N1 -174.2(5) . . . . ?
N3 C6 C5 C4 -170.4(4) . . . . ?
C7 C6 C5 C4 6.9(8) . . . . ?
C36 N9 C37 C38 102.9(6) . . . . ?
N8 N9 C37 C38 -73.0(5) . . . . ?
C39 C38 C37 N9 -36.3(6) . . . . ?
C47 C38 C37 N9 143.7(5) . . . . ?
N4 N5 C23 C22 0.5(6) . . . . ?
Ag2 N5 C23 C22 156.0(4) . . . . ?
N4 N5 C23 C24 -178.6(4) . . . . ?
Ag2 N5 C23 C24 -23.1(5) . . . . ?
C12 C13 C14 C19 2.0(7) . . . . ?
C20 C13 C14 C19 -177.5(4) . . . . ?
C12 C13 C14 C15 -177.9(5) . . . . ?
C20 C13 C14 C15 2.6(7) . . . . ?
N12 C52 C53 C54 -1.0(7) . . . . ?
C51 C52 C53 C54 179.7(4) . . . . ?
C14 C13 C12 C11 -0.6(7) . . . . ?
C20 C13 C12 C11 178.9(5) . . . . ?
C10 C11 C12 C13 -0.7(7) . . . . ?
N7 C33 C32 C31 1.3(8) . . . . ?
C34 C33 C32 C31 -178.9(5) . . . . ?
C1 C2 C3 C4 2.2(8) . . . . ?
C5 C4 C3 C2 -1.5(8) . . . . ?
C47 C38 C39 C40 -3.3(8) . . . . ?
C37 C38 C39 C40 176.7(5) . . . . ?
C41 C40 C39 C38 -0.6(8) . . . . ?
C13 C14 C19 C18 178.9(4) . . . . ?
C15 C14 C19 C18 -1.2(7) . . . . ?
C13 C14 C19 C10 -2.2(7) . . . . ?
C15 C14 C19 C10 177.7(4) . . . . ?
C11 C10 C19 C18 179.9(4) . . . . ?
C9 C10 C19 C18 -0.6(7) . . . . ?
C11 C10 C19 C14 1.0(6) . . . . ?
C9 C10 C19 C14 -179.5(4) . . . . ?
C5 N1 C1 C2 -2.4(7) . . . . ?
Ag1 N1 C1 C2 171.1(4) . . . . ?
C3 C2 C1 N1 -0.3(8) . . . . ?
C41 C42 C43 C44 -174.3(5) . . . . ?
C47 C42 C43 C44 1.4(8) . . . . ?
C28 N6 C24 C25 -0.1(8) . . . . ?
Ag2 N6 C24 C25 -174.8(4) . . . . ?
C28 N6 C24 C23 179.9(5) . . . . ?
Ag2 N6 C24 C23 5.2(6) . . . . ?
N5 C23 C24 N6 12.2(7) . . . . ?
C22 C23 C24 N6 -166.6(6) . . . . ?
N5 C23 C24 C25 -167.7(5) . . . . ?
C22 C23 C24 C25 13.5(9) . . . . ?
N3 N2 C8 C7 0.8(6) . . . . ?
C9 N2 C8 C7 177.5(4) . . . . ?
C6 C7 C8 N2 -0.8(6) . . . . ?
C38 C47 C46 C45 178.0(5) . . . . ?
C42 C47 C46 C45 -0.2(8) . . . . ?
N8 N9 C36 C35 -0.4(6) . . . . ?
C37 N9 C36 C35 -176.6(4) . . . . ?
C34 C35 C36 N9 0.7(5) . . . . ?
N11 C51 C50 C49 0.3(6) . . . . ?
C52 C51 C50 C49 178.8(5) . . . . ?
N5 C23 C22 C21 -0.6(7) . . . . ?
C24 C23 C22 C21 178.3(5) . . . . ?
N11 N10 C49 C50 -0.1(6) . . . . ?
C48 N10 C49 C50 -172.0(5) . . . . ?
C51 C50 C49 N10 -0.1(6) . . . . ?
C52 N12 C56 C55 0.1(7) . . . . ?
Ag1 N12 C56 C55 165.5(4) . . . . ?
C54 C55 C56 N12 0.1(9) . . . . ?
C49 N10 C48 C41 89.3(6) . . . . ?
N11 N10 C48 C41 -82.1(5) . . . . ?
C40 C41 C48 N10 84.5(6) . . . . ?
C42 C41 C48 N10 -91.4(6) . . . . ?
C56 C55 C54 C53 -0.8(8) . . . . ?
C52 C53 C54 C55 1.2(8) . . . . ?
C21 N4 C20 C13 111.8(6) . . . . ?
N5 N4 C20 C13 -70.8(7) . . . . ?
C12 C13 C20 N4 -10.2(8) . . . . ?
C14 C13 C20 N4 169.3(5) . . . . ?
C19 C14 C15 C16 0.2(8) . . . . ?
C13 C14 C15 C16 -179.9(5) . . . . ?
C42 C43 C44 C45 -0.7(9) . . . . ?
C43 C44 C45 C46 -0.4(10) . . . . ?
C47 C46 C45 C44 0.9(9) . . . . ?
C14 C19 C18 C17 1.3(8) . . . . ?
C10 C19 C18 C17 -177.6(5) . . . . ?
C14 C15 C16 C17 0.9(9) . . . . ?
C33 N7 C29 C30 3.4(8) . . . . ?
Ag2 N7 C29 C30 177.8(4) . . . . ?
C19 C18 C17 C16 -0.2(9) . . . . ?
C15 C16 C17 C18 -0.9(10) . . . . ?
C33 C32 C31 C30 0.0(9) . . . . ?
C24 N6 C28 C27 -1.3(8) . . . . ?
Ag2 N6 C28 C27 172.8(4) . . . . ?
C32 C31 C30 C29 0.3(9) . . . . ?
N7 C29 C30 C31 -2.1(9) . . . . ?
N6 C24 C25 C26 1.0(8) . . . . ?
C23 C24 C25 C26 -179.1(5) . . . . ?
N6 C28 C27 C26 1.8(10) . . . . ?
N5 N4 C21 C22 -0.2(7) . . . . ?
C20 N4 C21 C22 177.4(6) . . . . ?
C23 C22 C21 N4 0.4(7) . . . . ?
C28 C27 C26 C25 -1.0(10) . . . . ?
C24 C25 C26 C27 -0.4(9) . . . . ?
